data_4127169
loop_
_publ_author_name
'Li, Feng'
'Korenaga, Toshinobu'
'Nakanishi, Taishi'
'Kikuchi, Jun'
'Terada, Masahiro'

_publ_section_title
;
 Chiral Phosphoric Acid Catalyzed Enantioselective Ring Expansion Reaction
 of 1,3-Dithiane Derivatives: Case Study of the Nature of Ion-Pairing
 Interaction.
;
_journal_name_full 'Journal of the American Chemical Society'
_journal_paper_doi 10.1021/jacs.7b13274
_journal_year 2018
_chemical_formula_moiety 'C25 H22 F3 N O S2'
_chemical_formula_sum 'C25 H22 F3 N O S2'
_chemical_formula_weight 473.57
_space_group_crystal_system monoclinic
_space_group_IT_number 14
_space_group_name_Hall '-P 2yab'
_space_group_name_H-M_alt 'P 1 21/a 1'
_symmetry_space_group_name_Hall '-P 2yab'
_symmetry_space_group_name_H-M 'P 1 21/a 1'
_atom_sites_solution_hydrogens geom
_atom_sites_solution_primary direct
_atom_sites_solution_secondary difmap
_cell_angle_alpha 90.0000
_cell_angle_beta 103.373(7)
_cell_angle_gamma 90.0000
_cell_formula_units_Z 4
_cell_length_a 11.6502(14)
_cell_length_b 9.0241(11)
_cell_length_c 21.473(3)
_cell_measurement_reflns_used 20119
_cell_measurement_temperature 150
_cell_measurement_theta_max 27.50
_cell_measurement_theta_min 3.10
_cell_volume 2196.3(5)
_computing_cell_refinement 'CrystalClear-SM Auto 2.0 r15'
_computing_data_collection 'CrystalClear-SM Auto 2.0 r15 (Rigaku, 2011)'
_computing_data_reduction 'CrystalClear-SM Auto 2.0 r15'
_computing_molecular_graphics 'CrystalStructure 4.2'
_computing_publication_material 'CrystalStructure 4.2 (Rigaku, 2015)'
_computing_structure_refinement 'SHELXL Version 2013/4 (Sheldrick, 2008)'
_computing_structure_solution 'Superflip (Palatinus, et al., 2007)'
_diffrn_ambient_temperature 150
_diffrn_detector_area_resol_mean 13.653
_diffrn_measured_fraction_theta_full 0.998
_diffrn_measured_fraction_theta_max 0.998
_diffrn_measurement_device_type 'Rigaku XtaLAB mini'
_diffrn_measurement_method \w
_diffrn_radiation_type 'Mo K\a'
_diffrn_radiation_wavelength 0.71075
_diffrn_reflns_av_R_equivalents 0.0429
_diffrn_reflns_Laue_measured_fraction_full 0.998
_diffrn_reflns_Laue_measured_fraction_max 0.998
_diffrn_reflns_limit_h_max 15
_diffrn_reflns_limit_h_min -15
_diffrn_reflns_limit_k_max 11
_diffrn_reflns_limit_k_min -11
_diffrn_reflns_limit_l_max 27
_diffrn_reflns_limit_l_min -27
_diffrn_reflns_number 21756
_diffrn_reflns_point_group_measured_fraction_full 0.998
_diffrn_reflns_point_group_measured_fraction_max 0.998
_diffrn_reflns_theta_full 25.242
_diffrn_reflns_theta_max 27.485
_diffrn_reflns_theta_min 3.176
_diffrn_standards_number 0
_exptl_absorpt_coefficient_mu 0.286
_exptl_absorpt_correction_T_max 0.994
_exptl_absorpt_correction_T_min 0.691
_exptl_absorpt_correction_type multi-scan
_exptl_absorpt_process_details 'REQAB (Rigaku, 1998)'
_exptl_crystal_colour colorless
_exptl_crystal_density_diffrn 1.432
_exptl_crystal_density_method 'not measured'
_exptl_crystal_description platelet
_exptl_crystal_F_000 984.00
_exptl_crystal_size_max 0.500
_exptl_crystal_size_mid 0.400
_exptl_crystal_size_min 0.020
_refine_diff_density_max 0.71
_refine_diff_density_min -0.57
_refine_ls_extinction_method none
_refine_ls_goodness_of_fit_ref 1.087
_refine_ls_hydrogen_treatment constr
_refine_ls_number_parameters 289
_refine_ls_number_reflns 5023
_refine_ls_number_restraints 0
_refine_ls_R_factor_all 0.0566
_refine_ls_R_factor_gt 0.0489
_refine_ls_shift/su_max 0.001
_refine_ls_structure_factor_coef Fsqd
_refine_ls_weighting_details 'w = 1/[\s^2^(Fo^2^)+(0.0316P)^2^+2.6294P] where P=(Fo^2^+2Fc^2^)/3'
_refine_ls_weighting_scheme calc
_refine_ls_wR_factor_gt 0.1058
_refine_ls_wR_factor_ref 0.1098
_reflns_Friedel_coverage 0.000
_reflns_number_gt 4413
_reflns_number_total 5023
_reflns_threshold_expression F^2^>2.0\s(F^2^)
_cod_data_source_file ja7b13274_si_005.cif
_cod_data_source_block 01
_cod_database_code 4127169
_shelxl_version_number 2013-4

loop_
_space_group_symop_id
_space_group_symop_operation_xyz
1 +X,+Y,+Z
2 1/2-X,1/2+Y,-Z
3 -X,-Y,-Z
4 -1/2+X,-1/2-Y,+Z

loop_
_atom_site_label
_atom_site_type_symbol
_atom_site_fract_x
_atom_site_fract_y
_atom_site_fract_z
_atom_site_U_iso_or_equiv
_atom_site_adp_type
_atom_site_occupancy
_atom_site_site_symmetry_order
_atom_site_calc_flag
_atom_site_refinement_flags_posn
_atom_site_refinement_flags_adp
S1 S 0.28743(4) 0.57910(6) 0.76564(2) 0.02116(12) Uani 1 1 d . .
S2 S 0.15539(4) 0.42885(5) 0.64430(2) 0.01892(12) Uani 1 1 d . .
F4 F 0.45784(15) 0.33470(17) 0.92313(7) 0.0461(4) Uani 1 1 d . .
F6 F 0.4580(2) 0.1124(2) 0.95173(7) 0.0744(7) Uani 1 1 d . .
F17 F 0.57788(14) 0.1883(3) 0.89616(8) 0.0721(7) Uani 1 1 d . .
O3 O 0.38660(13) 0.27012(16) 0.79929(7) 0.0254(3) Uani 1 1 d . .
N7 N 0.30631(16) 0.05807(19) 0.82934(8) 0.0236(4) Uani 1 1 d . .
C5 C 0.28890(17) 0.4262(2) 0.70999(9) 0.0171(4) Uani 1 1 d . .
C8 C 0.39608(17) 0.4500(2) 0.68123(9) 0.0168(4) Uani 1 1 d . .
C9 C 0.59395(16) 0.4969(2) 0.62734(9) 0.0168(4) Uani 1 1 d . .
C10 C 0.59714(17) 0.5361(2) 0.69078(9) 0.0197(4) Uani 1 1 d . .
H10 H 0.6665 0.5798 0.7162 0.024 Uiso 1 1 calc R U
C11 C 0.29211(17) 0.2729(2) 0.74163(9) 0.0208(4) Uani 1 1 d . .
H11A H 0.2156 0.2527 0.7526 0.025 Uiso 1 1 calc R U
H11B H 0.3057 0.1953 0.7116 0.025 Uiso 1 1 calc R U
C12 C 0.69513(16) 0.5273(2) 0.59799(9) 0.0172(4) Uani 1 1 d . .
C13 C 0.39386(17) 0.4076(2) 0.61844(9) 0.0191(4) Uani 1 1 d . .
H13 H 0.3249 0.3626 0.5933 0.023 Uiso 1 1 calc R U
C14 C 0.72205(17) 0.4315(2) 0.55225(9) 0.0196(4) Uani 1 1 d . .
H14 H 0.6764 0.3444 0.5407 0.023 Uiso 1 1 calc R U
C15 C 0.50079(17) 0.5123(2) 0.71733(9) 0.0201(4) Uani 1 1 d . .
H15 H 0.5059 0.5386 0.7607 0.024 Uiso 1 1 calc R U
C16 C 0.49046(17) 0.4301(2) 0.59215(9) 0.0194(4) Uani 1 1 d . .
H16 H 0.4865 0.3996 0.5494 0.023 Uiso 1 1 calc R U
C18 C 0.29402(18) -0.0572(2) 0.87272(9) 0.0209(4) Uani 1 1 d . .
C19 C 0.76464(17) 0.6548(2) 0.61448(9) 0.0214(4) Uani 1 1 d . .
H19 H 0.7482 0.7213 0.6456 0.026 Uiso 1 1 calc R U
C20 C 0.88246(18) 0.5885(2) 0.54003(10) 0.0231(4) Uani 1 1 d . .
H20 H 0.9457 0.6094 0.5203 0.028 Uiso 1 1 calc R U
C21 C 0.81472(18) 0.4618(2) 0.52336(9) 0.0227(4) Uani 1 1 d . .
H21 H 0.8316 0.3958 0.4922 0.027 Uiso 1 1 calc R U
C22 C 0.37848(18) 0.1632(2) 0.84157(9) 0.0220(4) Uani 1 1 d . .
C23 C 0.85727(18) 0.6845(2) 0.58562(10) 0.0243(4) Uani 1 1 d . .
H23 H 0.9037 0.7710 0.5972 0.029 Uiso 1 1 calc R U
C24 C 0.14922(19) 0.5501(3) 0.78891(10) 0.0292(5) Uani 1 1 d . .
H24A H 0.1525 0.4533 0.8110 0.035 Uiso 1 1 calc R U
H24B H 0.1403 0.6280 0.8199 0.035 Uiso 1 1 calc R U
C26 C 0.4690(2) 0.1972(2) 0.90398(10) 0.0273(5) Uani 1 1 d . .
C27 C 0.37077(19) -0.1761(2) 0.88390(10) 0.0249(4) Uani 1 1 d . .
H27 H 0.4366 -0.1789 0.8648 0.030 Uiso 1 1 calc R U
C28 C 0.04063(19) 0.5524(3) 0.73309(10) 0.0269(5) Uani 1 1 d . .
H28A H -0.0313 0.5489 0.7502 0.032 Uiso 1 1 calc R U
H28B H 0.0394 0.6466 0.7093 0.032 Uiso 1 1 calc R U
C29 C 0.1966(2) -0.0557(3) 0.89967(11) 0.0331(5) Uani 1 1 d . .
H29 H 0.1417 0.0236 0.8907 0.040 Uiso 1 1 calc R U
C30 C 0.3515(2) -0.2917(3) 0.92309(11) 0.0325(5) Uani 1 1 d . .
H30 H 0.4042 -0.3736 0.9304 0.039 Uiso 1 1 calc R U
C31 C 0.2566(2) -0.2883(3) 0.95140(11) 0.0370(6) Uani 1 1 d . .
H31 H 0.2445 -0.3667 0.9787 0.044 Uiso 1 1 calc R U
C32 C 0.1795(2) -0.1704(3) 0.93975(11) 0.0401(6) Uani 1 1 d . .
H32 H 0.1142 -0.1675 0.9593 0.048 Uiso 1 1 calc R U
C33 C 0.03827(17) 0.4236(2) 0.68716(9) 0.0213(4) Uani 1 1 d . .
H33A H -0.0386 0.4235 0.6557 0.026 Uiso 1 1 calc R U
H33B H 0.0443 0.3298 0.7116 0.026 Uiso 1 1 calc R U

loop_
_atom_site_aniso_label
_atom_site_aniso_U_11
_atom_site_aniso_U_22
_atom_site_aniso_U_33
_atom_site_aniso_U_23
_atom_site_aniso_U_13
_atom_site_aniso_U_12
S1 0.0217(2) 0.0217(3) 0.0214(2) -0.00433(18) 0.00768(18) -0.00311(19)
S2 0.0181(2) 0.0221(3) 0.0164(2) 0.00192(17) 0.00363(17) -0.00063(18)
F4 0.0640(10) 0.0333(8) 0.0345(8) -0.0090(6) -0.0016(7) 0.0024(7)
F6 0.1208(17) 0.0532(11) 0.0279(8) 0.0192(7) -0.0264(9) -0.0480(11)
F17 0.0294(8) 0.1257(18) 0.0529(10) -0.0396(11) -0.0075(7) 0.0186(10)
O3 0.0255(7) 0.0243(8) 0.0225(7) 0.0084(6) -0.0024(6) -0.0055(6)
N7 0.0292(9) 0.0205(9) 0.0196(8) 0.0040(7) 0.0024(7) -0.0015(7)
C5 0.0185(9) 0.0167(9) 0.0158(8) 0.0002(7) 0.0034(7) -0.0012(7)
C8 0.0188(9) 0.0142(9) 0.0180(9) 0.0027(7) 0.0054(7) 0.0010(7)
C9 0.0168(9) 0.0138(9) 0.0203(9) 0.0016(7) 0.0049(7) 0.0022(7)
C10 0.0172(9) 0.0220(10) 0.0190(9) -0.0014(7) 0.0021(7) -0.0012(7)
C11 0.0210(9) 0.0199(10) 0.0194(9) 0.0042(7) 0.0006(7) -0.0029(8)
C12 0.0165(9) 0.0179(9) 0.0171(8) 0.0024(7) 0.0034(7) 0.0028(7)
C13 0.0187(9) 0.0181(9) 0.0200(9) -0.0017(7) 0.0035(7) -0.0019(7)
C14 0.0195(9) 0.0189(10) 0.0206(9) -0.0007(7) 0.0051(7) 0.0001(7)
C15 0.0204(9) 0.0227(10) 0.0173(9) -0.0005(7) 0.0042(7) -0.0001(8)
C16 0.0215(10) 0.0194(10) 0.0176(9) -0.0027(7) 0.0053(7) 0.0002(7)
C18 0.0260(10) 0.0191(10) 0.0162(9) 0.0015(7) 0.0021(8) -0.0039(8)
C19 0.0222(10) 0.0178(10) 0.0247(10) -0.0007(8) 0.0064(8) 0.0013(8)
C20 0.0195(10) 0.0271(11) 0.0242(10) 0.0069(8) 0.0082(8) 0.0015(8)
C21 0.0240(10) 0.0251(11) 0.0200(9) -0.0004(8) 0.0070(8) 0.0027(8)
C22 0.0254(10) 0.0202(10) 0.0195(9) 0.0033(7) 0.0033(8) 0.0008(8)
C23 0.0224(10) 0.0187(10) 0.0314(11) 0.0025(8) 0.0054(8) -0.0026(8)
C24 0.0279(11) 0.0391(13) 0.0240(10) -0.0061(9) 0.0131(9) -0.0052(9)
C26 0.0332(12) 0.0226(11) 0.0231(10) 0.0020(8) 0.0002(9) -0.0015(9)
C27 0.0259(10) 0.0232(11) 0.0247(10) 0.0007(8) 0.0040(8) -0.0005(8)
C28 0.0220(10) 0.0309(12) 0.0305(11) -0.0031(9) 0.0118(9) -0.0019(9)
C29 0.0340(12) 0.0348(13) 0.0328(12) 0.0041(10) 0.0127(10) 0.0061(10)
C30 0.0404(13) 0.0216(11) 0.0304(11) 0.0047(9) -0.0024(10) -0.0004(9)
C31 0.0488(15) 0.0352(13) 0.0236(11) 0.0094(9) 0.0016(10) -0.0166(11)
C32 0.0396(14) 0.0544(17) 0.0310(12) 0.0053(11) 0.0176(11) -0.0088(12)
C33 0.0183(9) 0.0231(10) 0.0232(9) 0.0025(8) 0.0064(8) -0.0023(8)

loop_
_atom_type_symbol
_atom_type_description
_atom_type_scat_dispersion_real
_atom_type_scat_dispersion_imag
_atom_type_scat_source
C C 0.0033 0.0016
;
International Tables for Crystallography
(Vol. C, Tables 4.2.6.8 and 6.1.1.4)
;
H H 0.0000 0.0000
;
International Tables for Crystallography
(Vol. C, Table 6.1.1.4)
;
F F 0.0171 0.0103
;
International Tables for Crystallography
(Vol. C, Tables 4.2.6.8 and 6.1.1.4)
;
N N 0.0061 0.0033
;
International Tables for Crystallography
(Vol. C, Tables 4.2.6.8 and 6.1.1.4)
;
O O 0.0106 0.0060
;
International Tables for Crystallography
(Vol. C, Tables 4.2.6.8 and 6.1.1.4)
;
S S 0.1246 0.1234
;
International Tables for Crystallography
(Vol. C, Tables 4.2.6.8 and 6.1.1.4)
;

loop_
_geom_angle_atom_site_label_1
_geom_angle_atom_site_label_2
_geom_angle_atom_site_label_3
_geom_angle
C24 S1 C5 102.39(10)
C33 S2 C5 102.25(9)
C22 O3 C11 115.47(15)
C22 N7 C18 125.37(17)
C8 C5 C11 111.43(16)
C8 C5 S1 106.86(13)
C11 C5 S1 113.14(13)
C8 C5 S2 108.21(12)
C11 C5 S2 106.24(12)
S1 C5 S2 110.91(10)
C13 C8 C15 117.58(18)
C13 C8 C5 121.11(17)
C15 C8 C5 121.30(16)
C10 C9 C16 117.33(17)
C10 C9 C12 121.42(17)
C16 C9 C12 121.24(17)
C15 C10 C9 121.25(18)
C15 C10 H10 119.4
C9 C10 H10 119.4
O3 C11 C5 109.14(15)
O3 C11 H11A 109.9
C5 C11 H11A 109.9
O3 C11 H11B 109.9
C5 C11 H11B 109.9
H11A C11 H11B 108.3
C14 C12 C19 118.28(18)
C14 C12 C9 120.88(17)
C19 C12 C9 120.83(17)
C16 C13 C8 121.21(18)
C16 C13 H13 119.4
C8 C13 H13 119.4
C21 C14 C12 121.03(18)
C21 C14 H14 119.5
C12 C14 H14 119.5
C10 C15 C8 121.16(18)
C10 C15 H15 119.4
C8 C15 H15 119.4
C13 C16 C9 121.42(17)
C13 C16 H16 119.3
C9 C16 H16 119.3
C27 C18 C29 119.58(19)
C27 C18 N7 121.43(19)
C29 C18 N7 118.74(19)
C23 C19 C12 120.50(19)
C23 C19 H19 119.7
C12 C19 H19 119.7
C21 C20 C23 119.68(19)
C21 C20 H20 120.2
C23 C20 H20 120.2
C20 C21 C14 120.04(19)
C20 C21 H21 120.0
C14 C21 H21 120.0
N7 C22 O3 123.40(18)
N7 C22 C26 128.79(18)
O3 C22 C26 107.80(17)
C20 C23 C19 120.47(19)
C20 C23 H23 119.8
C19 C23 H23 119.8
C28 C24 S1 114.13(15)
C28 C24 H24A 108.7
S1 C24 H24A 108.7
C28 C24 H24B 108.7
S1 C24 H24B 108.7
H24A C24 H24B 107.6
F6 C26 F17 109.6(2)
F6 C26 F4 105.66(19)
F17 C26 F4 105.2(2)
F6 C26 C22 113.34(18)
F17 C26 C22 111.33(18)
F4 C26 C22 111.25(18)
C18 C27 C30 119.9(2)
C18 C27 H27 120.0
C30 C27 H27 120.0
C33 C28 C24 112.70(18)
C33 C28 H28A 109.1
C24 C28 H28A 109.1
C33 C28 H28B 109.1
C24 C28 H28B 109.1
H28A C28 H28B 107.8
C18 C29 C32 119.9(2)
C18 C29 H29 120.0
C32 C29 H29 120.0
C31 C30 C27 120.5(2)
C31 C30 H30 119.7
C27 C30 H30 119.7
C32 C31 C30 119.5(2)
C32 C31 H31 120.3
C30 C31 H31 120.3
C31 C32 C29 120.5(2)
C31 C32 H32 119.8
C29 C32 H32 119.8
C28 C33 S2 113.98(14)
C28 C33 H33A 108.8
S2 C33 H33A 108.8
C28 C33 H33B 108.8
S2 C33 H33B 108.8
H33A C33 H33B 107.7

loop_
_geom_bond_atom_site_label_1
_geom_bond_atom_site_label_2
_geom_bond_distance
S1 C24 1.812(2)
S1 C5 1.8277(19)
S2 C33 1.814(2)
S2 C5 1.8424(19)
F4 C26 1.323(3)
F6 C26 1.309(3)
F17 C26 1.320(3)
O3 C22 1.343(2)
O3 C11 1.454(2)
N7 C22 1.254(3)
N7 C18 1.425(2)
C5 C8 1.531(3)
C5 C11 1.538(3)
C8 C13 1.396(3)
C8 C15 1.403(3)
C9 C10 1.399(3)
C9 C16 1.402(3)
C9 C12 1.485(3)
C10 C15 1.388(3)
C10 H10 0.9500
C11 H11A 0.9900
C11 H11B 0.9900
C12 C14 1.397(3)
C12 C19 1.404(3)
C13 C16 1.386(3)
C13 H13 0.9500
C14 C21 1.391(3)
C14 H14 0.9500
C15 H15 0.9500
C16 H16 0.9500
C18 C27 1.382(3)
C18 C29 1.388(3)
C19 C23 1.389(3)
C19 H19 0.9500
C20 C21 1.388(3)
C20 C23 1.388(3)
C20 H20 0.9500
C21 H21 0.9500
C22 C26 1.532(3)
C23 H23 0.9500
C24 C28 1.529(3)
C24 H24A 0.9900
C24 H24B 0.9900
C27 C30 1.390(3)
C27 H27 0.9500
C28 C33 1.520(3)
C28 H28A 0.9900
C28 H28B 0.9900
C29 C32 1.390(3)
C29 H29 0.9500
C30 C31 1.380(4)
C30 H30 0.9500
C31 C32 1.377(4)
C31 H31 0.9500
C32 H32 0.9500
C33 H33A 0.9900
C33 H33B 0.9900

loop_
_geom_torsion_atom_site_label_1
_geom_torsion_atom_site_label_2
_geom_torsion_atom_site_label_3
_geom_torsion_atom_site_label_4
_geom_torsion
C24 S1 C5 C8 173.72(13)
C24 S1 C5 C11 -63.28(16)
C24 S1 C5 S2 55.99(12)
C33 S2 C5 C8 -172.96(13)
C33 S2 C5 C11 67.27(14)
C33 S2 C5 S1 -56.06(12)
C11 C5 C8 C13 88.9(2)
S1 C5 C8 C13 -147.03(16)
S2 C5 C8 C13 -27.5(2)
C11 C5 C8 C15 -89.8(2)
S1 C5 C8 C15 34.3(2)
S2 C5 C8 C15 153.75(16)
C16 C9 C10 C15 -1.2(3)
C12 C9 C10 C15 177.66(18)
C22 O3 C11 C5 160.82(17)
C8 C5 C11 O3 69.95(19)
S1 C5 C11 O3 -50.48(19)
S2 C5 C11 O3 -172.41(13)
C10 C9 C12 C14 146.85(19)
C16 C9 C12 C14 -34.3(3)
C10 C9 C12 C19 -34.6(3)
C16 C9 C12 C19 144.24(19)
C15 C8 C13 C16 -1.8(3)
C5 C8 C13 C16 179.48(17)
C19 C12 C14 C21 -0.4(3)
C9 C12 C14 C21 178.19(17)
C9 C10 C15 C8 -0.9(3)
C13 C8 C15 C10 2.4(3)
C5 C8 C15 C10 -178.86(18)
C8 C13 C16 C9 -0.3(3)
C10 C9 C16 C13 1.8(3)
C12 C9 C16 C13 -177.04(18)
C22 N7 C18 C27 -79.5(3)
C22 N7 C18 C29 106.3(3)
C14 C12 C19 C23 0.3(3)
C9 C12 C19 C23 -178.34(18)
C23 C20 C21 C14 0.0(3)
C12 C14 C21 C20 0.3(3)
C18 N7 C22 O3 -179.59(19)
C18 N7 C22 C26 -0.7(4)
C11 O3 C22 N7 10.7(3)
C11 O3 C22 C26 -168.36(17)
C21 C20 C23 C19 -0.2(3)
C12 C19 C23 C20 0.0(3)
C5 S1 C24 C28 -59.00(19)
N7 C22 C26 F6 -8.2(3)
O3 C22 C26 F6 170.8(2)
N7 C22 C26 F17 115.9(3)
O3 C22 C26 F17 -65.1(2)
N7 C22 C26 F4 -127.1(2)
O3 C22 C26 F4 51.9(2)
C29 C18 C27 C30 -1.4(3)
N7 C18 C27 C30 -175.58(19)
S1 C24 C28 C33 66.0(2)
C27 C18 C29 C32 2.7(3)
N7 C18 C29 C32 177.0(2)
C18 C27 C30 C31 -0.4(3)
C27 C30 C31 C32 1.0(3)
C30 C31 C32 C29 0.2(4)
C18 C29 C32 C31 -2.1(4)
C24 C28 C33 S2 -66.1(2)
C5 S2 C33 C28 59.10(16)
